data_7045000
loop_
_publ_author_name
'Ghosh, Abhisek Brata'
'Saha, Namrata'
'Sarkar, Arpita'
'Dutta, Amit Kumar'
'Satra, Jit'
'Adhikary, Bibhutosh'

_publ_section_title
;
 Single source precursor driven phase selective synthesis of
 Au-CuGaS<sub>2</sub> heteronanostructures: an observation of plasmon
 enhanced photocurrent efficiency.
;
_journal_issue 4
_journal_name_full 'Dalton transactions (Cambridge, England : 2003)'
_journal_page_first 1071
_journal_page_last 1081
_journal_paper_doi 10.1039/c7dt04169a
_journal_volume 47
_journal_year 2018
_chemical_formula_sum 'C54 H54 Cu Ga N4 O3 P2 S6'
_chemical_formula_weight 1194.57
_space_group_IT_number 2
_space_group_name_Hall '-P 1'
_space_group_name_H-M_alt 'P -1'
_symmetry_cell_setting triclinic
_symmetry_space_group_name_Hall '-P 1'
_symmetry_space_group_name_H-M 'P -1'
_atom_sites_solution_hydrogens geom
_atom_sites_solution_primary direct
_atom_sites_solution_secondary difmap
_audit_creation_method SHELXL-97
_audit_update_record
;
2017-03-27 deposited with the CCDC.
2017-12-07 downloaded from the CCDC.
;
_cell_angle_alpha 64.196(2)
_cell_angle_beta 80.020(2)
_cell_angle_gamma 78.737(3)
_cell_formula_units_Z 2
_cell_length_a 13.2940(11)
_cell_length_b 14.7257(12)
_cell_length_c 15.9249(13)
_cell_measurement_reflns_used 5863
_cell_measurement_temperature 296(2)
_cell_measurement_theta_max 21.95
_cell_measurement_theta_min 2.23
_cell_volume 2738.8(4)
_computing_cell_refinement 'Bruker SAINT'
_computing_data_collection 'Bruker APEX2'
_computing_data_reduction 'Bruker SAINT'
_computing_molecular_graphics 'Bruker SHELXTL'
_computing_publication_material 'Bruker SHELXTL'
_computing_structure_refinement 'SHELXL-97 (Sheldrick, 2008)'
_computing_structure_solution 'SHELXS-97 (Sheldrick, 2008)'
_diffrn_ambient_temperature 296(2)
_diffrn_measured_fraction_theta_full 0.982
_diffrn_measured_fraction_theta_max 0.982
_diffrn_measurement_device_type 'Bruker APEX-II CCD'
_diffrn_measurement_method '\f and \w scans'
_diffrn_radiation_monochromator graphite
_diffrn_radiation_source 'fine-focus sealed tube'
_diffrn_radiation_type MoK\a
_diffrn_radiation_wavelength 0.71073
_diffrn_reflns_av_R_equivalents 0.0463
_diffrn_reflns_av_unetI/netI 0.0532
_diffrn_reflns_limit_h_max 16
_diffrn_reflns_limit_h_min -15
_diffrn_reflns_limit_k_max 17
_diffrn_reflns_limit_k_min -17
_diffrn_reflns_limit_l_max 19
_diffrn_reflns_limit_l_min -17
_diffrn_reflns_number 32361
_diffrn_reflns_theta_full 25.50
_diffrn_reflns_theta_max 25.50
_diffrn_reflns_theta_min 1.43
_exptl_absorpt_coefficient_mu 1.214
_exptl_absorpt_correction_T_max 0.8295
_exptl_absorpt_correction_T_min 0.7933
_exptl_absorpt_correction_type multi-scan
_exptl_absorpt_process_details SADABS
_exptl_crystal_colour orange
_exptl_crystal_density_diffrn 1.449
_exptl_crystal_density_method 'not measured'
_exptl_crystal_description rectangular
_exptl_crystal_F_000 1232
_exptl_crystal_size_max 0.20
_exptl_crystal_size_mid 0.18
_exptl_crystal_size_min 0.16
_refine_diff_density_max 0.672
_refine_diff_density_min -0.467
_refine_diff_density_rms 0.065
_refine_ls_extinction_method none
_refine_ls_goodness_of_fit_ref 1.008
_refine_ls_hydrogen_treatment mixed
_refine_ls_matrix_type full
_refine_ls_number_parameters 664
_refine_ls_number_reflns 10019
_refine_ls_number_restraints 0
_refine_ls_restrained_S_all 1.008
_refine_ls_R_factor_all 0.0695
_refine_ls_R_factor_gt 0.0429
_refine_ls_shift/su_max 0.001
_refine_ls_shift/su_mean 0.000
_refine_ls_structure_factor_coef Fsqd
_refine_ls_weighting_details 'calc w=1/[\s^2^(Fo^2^)+(0.0300P)^2^+3.0000P] where P=(Fo^2^+2Fc^2^)/3'
_refine_ls_weighting_scheme calc
_refine_ls_wR_factor_gt 0.0876
_refine_ls_wR_factor_ref 0.1002
_reflns_number_gt 7108
_reflns_number_total 10019
_reflns_threshold_expression >2sigma(I)
_cod_data_source_file c7dt04169a2.cif
_cod_data_source_block 2
_cod_depositor_comments
;
The following automatic conversions were performed:

'_symmetry_cell_setting' value 'Triclinic' changed to 'triclinic'
according to
/home/data/users/saulius/crontab/automatic-downloads/rss-feeds/RSC/lib/dictionaries/cif_core.dic
dictionary named 'cif_core.dic' version 2.4.2 from 2011-04-26.

Automatic conversion script
Id: cif_fix_values 4973 2017-02-22 13:04:09Z antanas 

 Adding full bibliography for 7045000--7045001.cif.
;
_cod_original_sg_symbol_H-M 'P-1   '
_cod_database_code 7045000

loop_
_symmetry_equiv_pos_as_xyz
'x, y, z'
'-x, -y, -z'

loop_
_atom_site_label
_atom_site_type_symbol
_atom_site_fract_x
_atom_site_fract_y
_atom_site_fract_z
_atom_site_U_iso_or_equiv
_atom_site_adp_type
_atom_site_occupancy
_atom_site_symmetry_multiplicity
_atom_site_calc_flag
_atom_site_refinement_flags
C1 C 0.2446(3) 0.7878(3) 0.1279(3) 0.0422(9) Uani 1 1 d .
C2 C 0.2277(3) 0.8832(3) 0.0532(3) 0.0444(9) Uani 1 1 d .
C3 C 0.1553(3) 0.9070(3) -0.0183(3) 0.0583(11) Uani 1 1 d .
H3A H 0.0905 0.8812 0.0114 0.070 Uiso 1 1 calc R
H3B H 0.1853 0.8778 -0.0626 0.070 Uiso 1 1 calc R
C4 C 0.1397(4) 1.0230(3) -0.0667(3) 0.0681(13) Uani 1 1 d .
H4A H 0.1288 1.0463 -0.1320 0.082 Uiso 1 1 calc R
H4B H 0.0809 1.0510 -0.0359 0.082 Uiso 1 1 calc R
C5 C 0.2379(4) 1.0536(3) -0.0585(3) 0.0614(12) Uani 1 1 d .
H5A H 0.2862 1.0623 -0.1137 0.074 Uiso 1 1 calc R
H5B H 0.2241 1.1166 -0.0504 0.074 Uiso 1 1 calc R
C6 C 0.2792(3) 0.9670(3) 0.0268(3) 0.0478(10) Uani 1 1 d .
C8 C 0.4066(3) 0.4400(2) 0.1656(2) 0.0344(8) Uani 1 1 d .
C9 C 0.4884(3) 0.3953(2) 0.1228(2) 0.0359(8) Uani 1 1 d .
C10 C 0.6016(3) 0.3940(3) 0.1291(3) 0.0486(10) Uani 1 1 d .
H10A H 0.6138 0.3782 0.1926 0.058 Uiso 1 1 calc R
H10B H 0.6243 0.4592 0.0874 0.058 Uiso 1 1 calc R
C11 C 0.6569(3) 0.3106(4) 0.0990(3) 0.0714(14) Uani 1 1 d .
H11A H 0.7241 0.3269 0.0661 0.086 Uiso 1 1 calc R
H11B H 0.6660 0.2458 0.1530 0.086 Uiso 1 1 calc R
C12 C 0.5881(3) 0.3065(3) 0.0348(3) 0.0604(12) Uani 1 1 d .
H12A H 0.6091 0.3482 -0.0303 0.073 Uiso 1 1 calc R
H12B H 0.5902 0.2371 0.0424 0.073 Uiso 1 1 calc R
C13 C 0.4828(3) 0.3472(3) 0.0645(3) 0.0420(9) Uani 1 1 d .
C15 C 0.2366(3) 0.4716(3) 0.4653(3) 0.0402(9) Uani 1 1 d .
C16 C 0.2048(3) 0.4067(3) 0.5555(3) 0.0445(9) Uani 1 1 d .
C17 C 0.1111(3) 0.3524(3) 0.5825(3) 0.0558(11) Uani 1 1 d .
H17A H 0.1201 0.3030 0.5558 0.067 Uiso 1 1 calc R
H17B H 0.0499 0.4005 0.5610 0.067 Uiso 1 1 calc R
C18 C 0.1024(5) 0.2997(5) 0.6890(3) 0.0929(18) Uani 1 1 d .
H18A H 0.0514 0.3391 0.7158 0.111 Uiso 1 1 calc R
H18B H 0.0825 0.2325 0.7109 0.111 Uiso 1 1 calc R
C19 C 0.2068(4) 0.2920(4) 0.7164(3) 0.0767(15) Uani 1 1 d .
H19A H 0.2012 0.3034 0.7727 0.092 Uiso 1 1 calc R
H19B H 0.2456 0.2255 0.7276 0.092 Uiso 1 1 calc R
C20 C 0.2575(4) 0.3731(3) 0.6352(3) 0.0520(10) Uani 1 1 d .
C22 C 0.0534(3) 0.2385(3) 0.2345(3) 0.0430(9) Uani 1 1 d .
C23 C 0.1308(4) 0.1591(4) 0.2484(4) 0.0847(17) Uani 1 1 d .
H23 H 0.1813 0.1498 0.2863 0.102 Uiso 1 1 calc R
C24 C 0.1363(5) 0.0919(5) 0.2077(5) 0.105(2) Uani 1 1 d .
H24 H 0.1890 0.0374 0.2196 0.126 Uiso 1 1 calc R
C25 C 0.0660(5) 0.1054(4) 0.1514(4) 0.0847(16) Uani 1 1 d .
H25 H 0.0707 0.0617 0.1223 0.102 Uiso 1 1 calc R
C26 C -0.0134(5) 0.1841(5) 0.1366(4) 0.0861(17) Uani 1 1 d .
H26 H -0.0638 0.1928 0.0989 0.103 Uiso 1 1 calc R
C27 C -0.0183(4) 0.2504(4) 0.1777(3) 0.0722(14) Uani 1 1 d .
H27 H -0.0717 0.3042 0.1665 0.087 Uiso 1 1 calc R
C28 C -0.0337(3) 0.2618(3) 0.4027(3) 0.0389(9) Uani 1 1 d .
C29 C -0.0607(3) 0.3113(3) 0.4620(3) 0.0520(10) Uani 1 1 d .
H29 H -0.0412 0.3751 0.4432 0.062 Uiso 1 1 calc R
C30 C -0.1155(3) 0.2676(4) 0.5476(3) 0.0650(13) Uani 1 1 d .
H30 H -0.1332 0.3022 0.5861 0.078 Uiso 1 1 calc R
C31 C -0.1445(3) 0.1732(4) 0.5767(3) 0.0710(14) Uani 1 1 d .
H31 H -0.1809 0.1431 0.6351 0.085 Uiso 1 1 calc R
C32 C -0.1192(3) 0.1238(4) 0.5191(3) 0.0678(13) Uani 1 1 d .
H32 H -0.1396 0.0602 0.5384 0.081 Uiso 1 1 calc R
C33 C -0.0640(3) 0.1667(3) 0.4327(3) 0.0521(10) Uani 1 1 d .
H33 H -0.0470 0.1317 0.3946 0.063 Uiso 1 1 calc R
C34 C -0.0344(3) 0.4335(3) 0.2258(3) 0.0468(10) Uani 1 1 d .
C35 C -0.1409(3) 0.4412(3) 0.2377(3) 0.0621(12) Uani 1 1 d .
H35 H -0.1726 0.3902 0.2879 0.075 Uiso 1 1 calc R
C36 C -0.2015(4) 0.5233(4) 0.1764(4) 0.0704(14) Uani 1 1 d .
H36 H -0.2729 0.5268 0.1852 0.085 Uiso 1 1 calc R
C37 C -0.1558(4) 0.5977(4) 0.1042(4) 0.0864(17) Uani 1 1 d .
H37 H -0.1957 0.6518 0.0616 0.104 Uiso 1 1 calc R
C38 C -0.0518(4) 0.5944(4) 0.0933(4) 0.105(2) Uani 1 1 d .
H38 H -0.0211 0.6478 0.0450 0.126 Uiso 1 1 calc R
C39 C 0.0090(4) 0.5122(4) 0.1533(4) 0.0794(16) Uani 1 1 d .
H39 H 0.0803 0.5103 0.1443 0.095 Uiso 1 1 calc R
C40 C 0.2796(3) 0.1286(3) 0.5242(2) 0.0376(8) Uani 1 1 d .
C41 C 0.3428(3) 0.0822(3) 0.5959(3) 0.0514(10) Uani 1 1 d .
H41 H 0.4109 0.0947 0.5848 0.062 Uiso 1 1 calc R
C42 C 0.3055(4) 0.0175(4) 0.6838(3) 0.0678(13) Uani 1 1 d .
H42 H 0.3485 -0.0136 0.7318 0.081 Uiso 1 1 calc R
C43 C 0.2056(4) -0.0014(4) 0.7012(3) 0.0664(13) Uani 1 1 d .
H43 H 0.1814 -0.0459 0.7605 0.080 Uiso 1 1 calc R
C44 C 0.1411(3) 0.0449(3) 0.6316(3) 0.0600(12) Uani 1 1 d .
H44 H 0.0730 0.0326 0.6435 0.072 Uiso 1 1 calc R
C45 C 0.1781(3) 0.1100(3) 0.5439(3) 0.0485(10) Uani 1 1 d .
H45 H 0.1339 0.1422 0.4969 0.058 Uiso 1 1 calc R
C46 C 0.3618(3) 0.1122(3) 0.3536(2) 0.0338(8) Uani 1 1 d .
C47 C 0.3930(3) 0.1474(3) 0.2583(3) 0.0495(10) Uani 1 1 d .
H47 H 0.3926 0.2169 0.2222 0.059 Uiso 1 1 calc R
C48 C 0.4247(3) 0.0804(3) 0.2163(3) 0.0583(11) Uani 1 1 d .
H48 H 0.4476 0.1046 0.1528 0.070 Uiso 1 1 calc R
C49 C 0.4222(3) -0.0222(3) 0.2689(3) 0.0548(11) Uani 1 1 d .
H49 H 0.4431 -0.0676 0.2410 0.066 Uiso 1 1 calc R
C50 C 0.3887(3) -0.0570(3) 0.3624(3) 0.0518(11) Uani 1 1 d .
H50 H 0.3856 -0.1262 0.3975 0.062 Uiso 1 1 calc R
C51 C 0.3595(3) 0.0092(3) 0.4052(3) 0.0413(9) Uani 1 1 d .
H51 H 0.3382 -0.0158 0.4690 0.050 Uiso 1 1 calc R
C52 C 0.4501(3) 0.2349(2) 0.4117(2) 0.0362(8) Uani 1 1 d .
C53 C 0.5430(3) 0.2009(3) 0.3737(3) 0.0479(10) Uani 1 1 d .
H53 H 0.5447 0.1587 0.3436 0.058 Uiso 1 1 calc R
C54 C 0.6339(3) 0.2292(4) 0.3801(3) 0.0622(12) Uani 1 1 d .
H54 H 0.6961 0.2063 0.3540 0.075 Uiso 1 1 calc R
C55 C 0.6330(4) 0.2903(3) 0.4242(3) 0.0618(12) Uani 1 1 d .
H55 H 0.6943 0.3093 0.4278 0.074 Uiso 1 1 calc R
C56 C 0.5419(4) 0.3239(3) 0.4633(3) 0.0641(13) Uani 1 1 d .
H56 H 0.5413 0.3648 0.4944 0.077 Uiso 1 1 calc R
C57 C 0.4510(3) 0.2967(3) 0.4565(3) 0.0533(11) Uani 1 1 d .
H57 H 0.3892 0.3205 0.4825 0.064 Uiso 1 1 calc R
Cu1 Cu 0.20966(3) 0.33999(3) 0.31728(3) 0.03965(13) Uani 1 1 d .
Ga1 Ga 0.29041(3) 0.58833(3) 0.26458(3) 0.04280(12) Uani 1 1 d .
H1N H 0.386(4) 1.034(4) 0.033(4) 0.11(2) Uiso 1 1 d .
H2N H 0.393(3) 0.917(3) 0.105(3) 0.053(12) Uiso 1 1 d .
H3N H 0.340(4) 0.356(4) 0.059(4) 0.10(2) Uiso 1 1 d .
H4N H 0.406(3) 0.308(3) 0.007(3) 0.039(12) Uiso 1 1 d .
H5N H 0.364(4) 0.375(4) 0.691(4) 0.09(2) Uiso 1 1 d .
H6N H 0.367(3) 0.446(4) 0.596(3) 0.066(17) Uiso 1 1 d .
N1 N 0.3555(3) 0.9765(3) 0.0625(3) 0.0646(11) Uani 1 1 d .
N2 N 0.4010(4) 0.3366(3) 0.0370(3) 0.0536(10) Uani 1 1 d .
N3 N 0.3426(4) 0.4007(4) 0.6422(4) 0.0711(13) Uani 1 1 d .
N4 N 0.4219(3) 0.2173(3) 0.8781(3) 0.0517(9) Uani 1 1 d .
O1 O 0.3983(3) 0.3094(2) 0.8390(2) 0.0757(9) Uani 1 1 d .
O2 O 0.4398(3) 0.1636(3) 0.8352(2) 0.0819(10) Uani 1 1 d .
O3 O 0.4262(3) 0.1778(2) 0.9648(2) 0.0824(11) Uani 1 1 d .
P1 P 0.04888(7) 0.32066(7) 0.29506(7) 0.0375(2) Uani 1 1 d .
P2 P 0.32486(7) 0.20650(7) 0.40304(7) 0.0334(2) Uani 1 1 d .
S1 S 0.18979(8) 0.68676(8) 0.13641(8) 0.0545(3) Uani 1 1 d .
S2 S 0.31981(9) 0.75857(8) 0.21624(8) 0.0563(3) Uani 1 1 d .
S3 S 0.27896(7) 0.43412(7) 0.16334(7) 0.0387(2) Uani 1 1 d .
S4 S 0.43992(7) 0.50393(8) 0.22457(7) 0.0459(2) Uani 1 1 d .
S5 S 0.17121(7) 0.48493(7) 0.37196(7) 0.0410(2) Uani 1 1 d .
S6 S 0.33511(9) 0.54342(8) 0.43127(7) 0.0504(3) Uani 1 1 d .

loop_
_atom_site_aniso_label
_atom_site_aniso_U_11
_atom_site_aniso_U_22
_atom_site_aniso_U_33
_atom_site_aniso_U_23
_atom_site_aniso_U_13
_atom_site_aniso_U_12
C1 0.045(2) 0.045(2) 0.038(2) -0.0202(19) 0.0035(17) -0.0078(17)
C2 0.054(2) 0.040(2) 0.039(2) -0.0152(19) -0.0081(18) -0.0058(18)
C3 0.053(3) 0.061(3) 0.061(3) -0.020(2) -0.017(2) -0.009(2)
C4 0.075(3) 0.059(3) 0.062(3) -0.018(2) -0.023(3) 0.003(2)
C5 0.076(3) 0.048(3) 0.051(3) -0.009(2) -0.014(2) -0.007(2)
C6 0.061(3) 0.038(2) 0.041(2) -0.0144(19) -0.010(2) -0.0009(19)
C8 0.041(2) 0.0291(18) 0.029(2) -0.0071(16) -0.0002(15) -0.0099(15)
C9 0.040(2) 0.0323(19) 0.029(2) -0.0077(16) 0.0012(16) -0.0084(15)
C10 0.040(2) 0.045(2) 0.049(3) -0.011(2) 0.0029(18) -0.0074(18)
C11 0.051(3) 0.080(3) 0.074(3) -0.032(3) -0.001(2) 0.009(2)
C12 0.066(3) 0.053(3) 0.050(3) -0.021(2) 0.014(2) -0.001(2)
C13 0.055(2) 0.033(2) 0.027(2) -0.0059(17) 0.0039(18) -0.0067(17)
C15 0.052(2) 0.035(2) 0.038(2) -0.0205(18) -0.0040(18) -0.0032(17)
C16 0.060(3) 0.039(2) 0.033(2) -0.0145(18) -0.0029(19) -0.0071(18)
C17 0.072(3) 0.051(3) 0.041(3) -0.017(2) 0.001(2) -0.013(2)
C18 0.105(5) 0.106(4) 0.050(3) -0.008(3) 0.000(3) -0.041(4)
C19 0.109(4) 0.071(3) 0.041(3) -0.008(3) -0.007(3) -0.028(3)
C20 0.069(3) 0.051(2) 0.038(3) -0.020(2) -0.007(2) -0.009(2)
C22 0.040(2) 0.051(2) 0.041(2) -0.0186(19) -0.0036(17) -0.0141(18)
C23 0.068(3) 0.106(4) 0.124(5) -0.087(4) -0.041(3) 0.017(3)
C24 0.084(4) 0.121(5) 0.157(6) -0.108(5) -0.029(4) 0.016(4)
C25 0.108(5) 0.095(4) 0.080(4) -0.060(4) 0.007(3) -0.034(4)
C26 0.105(4) 0.105(4) 0.079(4) -0.052(4) -0.029(3) -0.031(4)
C27 0.079(3) 0.075(3) 0.080(4) -0.043(3) -0.031(3) -0.004(3)
C28 0.0271(18) 0.047(2) 0.045(2) -0.0187(19) -0.0054(16) -0.0096(16)
C29 0.050(2) 0.054(3) 0.056(3) -0.026(2) -0.002(2) -0.009(2)
C30 0.056(3) 0.087(4) 0.057(3) -0.039(3) 0.004(2) -0.006(3)
C31 0.056(3) 0.093(4) 0.054(3) -0.024(3) 0.011(2) -0.018(3)
C32 0.059(3) 0.066(3) 0.072(3) -0.018(3) 0.008(2) -0.032(2)
C33 0.048(2) 0.056(3) 0.055(3) -0.024(2) 0.001(2) -0.018(2)
C34 0.041(2) 0.045(2) 0.056(3) -0.019(2) -0.0143(19) -0.0055(18)
C35 0.043(2) 0.059(3) 0.075(3) -0.019(3) -0.009(2) -0.006(2)
C36 0.046(3) 0.064(3) 0.103(4) -0.033(3) -0.027(3) 0.003(2)
C37 0.069(4) 0.072(4) 0.101(5) -0.015(3) -0.043(3) 0.007(3)
C38 0.073(4) 0.083(4) 0.103(5) 0.020(3) -0.021(3) -0.013(3)
C39 0.049(3) 0.063(3) 0.086(4) 0.011(3) -0.018(3) -0.012(2)
C40 0.040(2) 0.0338(19) 0.038(2) -0.0156(17) -0.0039(17) -0.0005(16)
C41 0.039(2) 0.062(3) 0.045(3) -0.015(2) -0.0059(19) -0.0060(19)
C42 0.070(3) 0.080(3) 0.039(3) -0.011(2) -0.013(2) -0.005(3)
C43 0.074(3) 0.068(3) 0.044(3) -0.012(2) 0.009(2) -0.019(3)
C44 0.050(3) 0.066(3) 0.055(3) -0.019(2) 0.008(2) -0.016(2)
C45 0.040(2) 0.051(2) 0.050(3) -0.015(2) -0.0073(19) -0.0069(18)
C46 0.0334(19) 0.0339(19) 0.034(2) -0.0127(17) -0.0058(15) -0.0055(15)
C47 0.069(3) 0.036(2) 0.039(2) -0.0108(19) -0.003(2) -0.0113(19)
C48 0.081(3) 0.057(3) 0.039(3) -0.024(2) 0.002(2) -0.012(2)
C49 0.060(3) 0.055(3) 0.062(3) -0.039(2) -0.012(2) 0.003(2)
C50 0.061(3) 0.031(2) 0.062(3) -0.017(2) -0.015(2) -0.0010(18)
C51 0.047(2) 0.034(2) 0.036(2) -0.0078(18) -0.0076(17) -0.0033(17)
C52 0.038(2) 0.0300(18) 0.036(2) -0.0058(17) -0.0098(16) -0.0064(15)
C53 0.043(2) 0.056(3) 0.042(2) -0.017(2) -0.0065(18) -0.0079(19)
C54 0.038(2) 0.082(3) 0.055(3) -0.016(3) -0.003(2) -0.017(2)
C55 0.056(3) 0.062(3) 0.059(3) -0.003(2) -0.023(2) -0.027(2)
C56 0.066(3) 0.048(3) 0.091(4) -0.029(3) -0.031(3) -0.014(2)
C57 0.049(2) 0.045(2) 0.076(3) -0.033(2) -0.012(2) -0.0056(19)
Cu1 0.0342(2) 0.0365(2) 0.0434(3) -0.0096(2) -0.0067(2) -0.00829(19)
Ga1 0.0470(3) 0.0355(2) 0.0442(3) -0.0154(2) 0.0004(2) -0.00896(18)
N1 0.083(3) 0.037(2) 0.072(3) -0.009(2) -0.032(2) -0.013(2)
N2 0.073(3) 0.053(2) 0.043(2) -0.029(2) 0.000(2) -0.011(2)
N3 0.089(4) 0.080(3) 0.041(3) -0.014(3) -0.016(3) -0.024(3)
N4 0.053(2) 0.055(2) 0.058(3) -0.032(2) -0.0064(18) -0.0092(17)
O1 0.092(2) 0.0489(19) 0.081(2) -0.0209(18) -0.0292(19) 0.0048(17)
O2 0.089(2) 0.096(3) 0.096(3) -0.076(2) 0.005(2) -0.015(2)
O3 0.143(3) 0.062(2) 0.046(2) -0.0175(17) -0.015(2) -0.031(2)
P1 0.0318(5) 0.0406(5) 0.0412(6) -0.0152(5) -0.0064(4) -0.0094(4)
P2 0.0326(5) 0.0314(5) 0.0354(5) -0.0118(4) -0.0057(4) -0.0058(4)
S1 0.0534(6) 0.0462(6) 0.0593(7) -0.0124(5) -0.0092(5) -0.0165(5)
S2 0.0873(8) 0.0388(6) 0.0454(7) -0.0134(5) -0.0229(6) -0.0101(5)
S3 0.0379(5) 0.0428(5) 0.0371(5) -0.0174(4) -0.0006(4) -0.0101(4)
S4 0.0424(5) 0.0522(6) 0.0535(7) -0.0307(5) -0.0045(5) -0.0090(4)
S5 0.0456(5) 0.0425(5) 0.0346(5) -0.0146(4) -0.0046(4) -0.0083(4)
S6 0.0712(7) 0.0452(6) 0.0404(6) -0.0171(5) -0.0087(5) -0.0194(5)

loop_
_atom_type_symbol
_atom_type_description
_atom_type_scat_dispersion_real
_atom_type_scat_dispersion_imag
_atom_type_scat_source
C C 0.0033 0.0016 'International Tables Vol C Tables 4.2.6.8 and 6.1.1.4'
H H 0.0000 0.0000 'International Tables Vol C Tables 4.2.6.8 and 6.1.1.4'
N N 0.0061 0.0033 'International Tables Vol C Tables 4.2.6.8 and 6.1.1.4'
O O 0.0106 0.0060 'International Tables Vol C Tables 4.2.6.8 and 6.1.1.4'
P P 0.1023 0.0942 'International Tables Vol C Tables 4.2.6.8 and 6.1.1.4'
S S 0.1246 0.1234 'International Tables Vol C Tables 4.2.6.8 and 6.1.1.4'
Cu Cu 0.3201 1.2651 'International Tables Vol C Tables 4.2.6.8 and 6.1.1.4'
Ga Ga 0.2307 1.6083 'International Tables Vol C Tables 4.2.6.8 and 6.1.1.4'

loop_
_geom_angle_atom_site_label_1
_geom_angle_atom_site_label_2
_geom_angle_atom_site_label_3
_geom_angle
C2 C1 S2 125.3(3)
C2 C1 S1 120.5(3)
S2 C1 S1 114.2(2)
C6 C2 C1 127.7(4)
C6 C2 C3 108.8(3)
C1 C2 C3 123.3(3)
C2 C3 C4 103.8(3)
C2 C3 H3A 111.0
C4 C3 H3A 111.0
C2 C3 H3B 111.0
C4 C3 H3B 111.0
H3A C3 H3B 109.0
C5 C4 C3 104.7(3)
C5 C4 H4A 110.8
C3 C4 H4A 110.8
C5 C4 H4B 110.8
C3 C4 H4B 110.8
H4A C4 H4B 108.9
C6 C5 C4 104.3(4)
C6 C5 H5A 110.9
C4 C5 H5A 110.9
C6 C5 H5B 110.9
C4 C5 H5B 110.9
H5A C5 H5B 108.9
N1 C6 C2 129.9(4)
N1 C6 C5 119.9(4)
C2 C6 C5 110.2(4)
C9 C8 S3 123.8(3)
C9 C8 S4 115.8(3)
S3 C8 S4 120.32(19)
C8 C9 C13 127.3(3)
C8 C9 C10 124.6(3)
C13 C9 C10 108.1(3)
C9 C10 C11 103.9(3)
C9 C10 H10A 111.0
C11 C10 H10A 111.0
C9 C10 H10B 111.0
C11 C10 H10B 111.0
H10A C10 H10B 109.0
C12 C11 C10 105.3(3)
C12 C11 H11A 110.7
C10 C11 H11A 110.7
C12 C11 H11B 110.7
C10 C11 H11B 110.7
H11A C11 H11B 108.8
C13 C12 C11 104.4(3)
C13 C12 H12A 110.9
C11 C12 H12A 110.9
C13 C12 H12B 110.9
C11 C12 H12B 110.9
H12A C12 H12B 108.9
N2 C13 C9 128.1(4)
N2 C13 C12 121.2(4)
C9 C13 C12 110.7(4)
C16 C15 S6 127.0(3)
C16 C15 S5 118.8(3)
S6 C15 S5 114.2(2)
C15 C16 C20 126.5(4)
C15 C16 C17 124.7(4)
C20 C16 C17 108.6(3)
C16 C17 C18 104.9(4)
C16 C17 H17A 110.8
C18 C17 H17A 110.8
C16 C17 H17B 110.8
C18 C17 H17B 110.8
H17A C17 H17B 108.8
C19 C18 C17 106.0(4)
C19 C18 H18A 110.5
C17 C18 H18A 110.5
C19 C18 H18B 110.5
C17 C18 H18B 110.5
H18A C18 H18B 108.7
C20 C19 C18 105.0(4)
C20 C19 H19A 110.8
C18 C19 H19A 110.8
C20 C19 H19B 110.8
C18 C19 H19B 110.8
H19A C19 H19B 108.8
N3 C20 C16 128.3(4)
N3 C20 C19 121.1(4)
C16 C20 C19 110.5(4)
C27 C22 C23 117.4(4)
C27 C22 P1 123.6(3)
C23 C22 P1 118.9(3)
C22 C23 C24 121.8(5)
C22 C23 H23 119.1
C24 C23 H23 119.1
C25 C24 C23 120.0(5)
C25 C24 H24 120.0
C23 C24 H24 120.0
C24 C25 C26 119.5(5)
C24 C25 H25 120.2
C26 C25 H25 120.2
C25 C26 C27 120.0(5)
C25 C26 H26 120.0
C27 C26 H26 120.0
C22 C27 C26 121.2(5)
C22 C27 H27 119.4
C26 C27 H27 119.4
C33 C28 C29 117.9(4)
C33 C28 P1 123.9(3)
C29 C28 P1 118.0(3)
C30 C29 C28 121.2(4)
C30 C29 H29 119.4
C28 C29 H29 119.4
C29 C30 C31 120.2(4)
C29 C30 H30 119.9
C31 C30 H30 119.9
C32 C31 C30 119.4(4)
C32 C31 H31 120.3
C30 C31 H31 120.3
C31 C32 C33 121.1(4)
C31 C32 H32 119.4
C33 C32 H32 119.4
C32 C33 C28 120.1(4)
C32 C33 H33 119.9
C28 C33 H33 119.9
C39 C34 C35 117.3(4)
C39 C34 P1 119.2(3)
C35 C34 P1 123.2(3)
C34 C35 C36 121.6(4)
C34 C35 H35 119.2
C36 C35 H35 119.2
C37 C36 C35 119.3(4)
C37 C36 H36 120.4
C35 C36 H36 120.4
C36 C37 C38 120.4(5)
C36 C37 H37 119.8
C38 C37 H37 119.8
C37 C38 C39 120.5(5)
C37 C38 H38 119.8
C39 C38 H38 119.8
C34 C39 C38 120.8(4)
C34 C39 H39 119.6
C38 C39 H39 119.6
C41 C40 C45 118.2(4)
C41 C40 P2 123.4(3)
C45 C40 P2 118.2(3)
C42 C41 C40 120.2(4)
C42 C41 H41 119.9
C40 C41 H41 119.9
C43 C42 C41 120.5(4)
C43 C42 H42 119.8
C41 C42 H42 119.8
C42 C43 C44 120.3(4)
C42 C43 H43 119.9
C44 C43 H43 119.9
C43 C44 C45 119.3(4)
C43 C44 H44 120.3
C45 C44 H44 120.3
C44 C45 C40 121.4(4)
C44 C45 H45 119.3
C40 C45 H45 119.3
C51 C46 C47 118.6(3)
C51 C46 P2 123.9(3)
C47 C46 P2 117.5(3)
C48 C47 C46 120.8(4)
C48 C47 H47 119.6
C46 C47 H47 119.6
C49 C48 C47 119.7(4)
C49 C48 H48 120.1
C47 C48 H48 120.1
C50 C49 C48 119.6(4)
C50 C49 H49 120.2
C48 C49 H49 120.2
C49 C50 C51 120.9(4)
C49 C50 H50 119.6
C51 C50 H50 119.6
C46 C51 C50 120.2(4)
C46 C51 H51 119.9
C50 C51 H51 119.9
C53 C52 C57 118.1(3)
C53 C52 P2 124.0(3)
C57 C52 P2 117.9(3)
C52 C53 C54 120.3(4)
C52 C53 H53 119.8
C54 C53 H53 119.8
C55 C54 C53 120.6(4)
C55 C54 H54 119.7
C53 C54 H54 119.7
C54 C55 C56 120.0(4)
C54 C55 H55 120.0
C56 C55 H55 120.0
C55 C56 C57 119.8(4)
C55 C56 H56 120.1
C57 C56 H56 120.1
C56 C57 C52 121.2(4)
C56 C57 H57 119.4
C52 C57 H57 119.4
P2 Cu1 P1 123.36(4)
P2 Cu1 S3 112.98(4)
P1 Cu1 S3 102.55(4)
P2 Cu1 S5 113.11(4)
P1 Cu1 S5 103.73(4)
S3 Cu1 S5 97.58(3)
S4 Ga1 S5 115.43(4)
S4 Ga1 S2 106.75(4)
S5 Ga1 S2 135.16(4)
S4 Ga1 S1 113.08(4)
S5 Ga1 S1 100.66(4)
S2 Ga1 S1 74.97(4)
S4 Ga1 S6 94.80(4)
S5 Ga1 S6 72.46(3)
S2 Ga1 S6 90.09(4)
S1 Ga1 S6 151.05(4)
C6 N1 H1N 119(4)
C6 N1 H2N 120(2)
H1N N1 H2N 118(4)
C13 N2 H3N 120(3)
C13 N2 H4N 120(3)
H3N N2 H4N 120(5)
C20 N3 H5N 117(4)
C20 N3 H6N 118(3)
H5N N3 H6N 125(5)
O2 N4 O1 122.0(4)
O2 N4 O3 119.7(4)
O1 N4 O3 118.3(3)
C34 P1 C28 103.02(18)
C34 P1 C22 101.71(18)
C28 P1 C22 103.13(17)
C34 P1 Cu1 118.46(13)
C28 P1 Cu1 114.68(12)
C22 P1 Cu1 113.85(12)
C40 P2 C46 101.98(16)
C40 P2 C52 104.04(16)
C46 P2 C52 102.49(16)
C40 P2 Cu1 116.77(11)
C46 P2 Cu1 111.75(11)
C52 P2 Cu1 117.75(11)
C1 S1 Ga1 85.02(13)
C1 S2 Ga1 85.41(13)
C8 S3 Cu1 108.45(12)
C8 S4 Ga1 106.44(12)
C15 S5 Ga1 89.78(13)
C15 S5 Cu1 117.75(12)
Ga1 S5 Cu1 98.00(4)
C15 S6 Ga1 83.26(13)

loop_
_geom_bond_atom_site_label_1
_geom_bond_atom_site_label_2
_geom_bond_distance
C1 C2 1.397(5)
C1 S2 1.720(4)
C1 S1 1.725(4)
C2 C6 1.395(5)
C2 C3 1.499(5)
C3 C4 1.525(6)
C3 H3A 0.9700
C3 H3B 0.9700
C4 C5 1.505(6)
C4 H4A 0.9700
C4 H4B 0.9700
C5 C6 1.500(5)
C5 H5A 0.9700
C5 H5B 0.9700
C6 N1 1.302(5)
C8 C9 1.391(5)
C8 S3 1.723(3)
C8 S4 1.744(3)
C9 C13 1.409(5)
C9 C10 1.521(5)
C10 C11 1.522(6)
C10 H10A 0.9700
C10 H10B 0.9700
C11 C12 1.512(6)
C11 H11A 0.9700
C11 H11B 0.9700
C12 C13 1.495(5)
C12 H12A 0.9700
C12 H12B 0.9700
C13 N2 1.301(5)
C15 C16 1.381(5)
C15 S6 1.710(4)
C15 S5 1.769(4)
C16 C20 1.405(5)
C16 C17 1.510(5)
C17 C18 1.521(6)
C17 H17A 0.9700
C17 H17B 0.9700
C18 C19 1.495(7)
C18 H18A 0.9700
C18 H18B 0.9700
C19 C20 1.490(6)
C19 H19A 0.9700
C19 H19B 0.9700
C20 N3 1.311(6)
C22 C27 1.361(5)
C22 C23 1.363(6)
C22 P1 1.835(4)
C23 C24 1.385(6)
C23 H23 0.9300
C24 C25 1.335(7)
C24 H24 0.9300
C25 C26 1.372(7)
C25 H25 0.9300
C26 C27 1.379(6)
C26 H26 0.9300
C27 H27 0.9300
C28 C33 1.387(5)
C28 C29 1.389(5)
C28 P1 1.822(4)
C29 C30 1.372(6)
C29 H29 0.9300
C30 C31 1.372(6)
C30 H30 0.9300
C31 C32 1.364(6)
C31 H31 0.9300
C32 C33 1.381(6)
C32 H32 0.9300
C33 H33 0.9300
C34 C39 1.369(6)
C34 C35 1.383(5)
C34 P1 1.820(4)
C35 C36 1.388(6)
C35 H35 0.9300
C36 C37 1.347(7)
C36 H36 0.9300
C37 C38 1.357(7)
C37 H37 0.9300
C38 C39 1.382(6)
C38 H38 0.9300
C39 H39 0.9300
C40 C41 1.381(5)
C40 C45 1.384(5)
C40 P2 1.828(4)
C41 C42 1.378(6)
C41 H41 0.9300
C42 C43 1.366(6)
C42 H42 0.9300
C43 C44 1.367(6)
C43 H43 0.9300
C44 C45 1.375(5)
C44 H44 0.9300
C45 H45 0.9300
C46 C51 1.379(5)
C46 C47 1.388(5)
C46 P2 1.828(3)
C47 C48 1.382(5)
C47 H47 0.9300
C48 C49 1.376(6)
C48 H48 0.9300
C49 C50 1.368(6)
C49 H49 0.9300
C50 C51 1.379(5)
C50 H50 0.9300
C51 H51 0.9300
C52 C53 1.381(5)
C52 C57 1.382(5)
C52 P2 1.835(3)
C53 C54 1.387(5)
C53 H53 0.9300
C54 C55 1.358(6)
C54 H54 0.9300
C55 C56 1.368(6)
C55 H55 0.9300
C56 C57 1.380(5)
C56 H56 0.9300
C57 H57 0.9300
Cu1 P2 2.2992(10)
Cu1 P1 2.3157(10)
Cu1 S3 2.3532(10)
Cu1 S5 2.5713(10)
Ga1 S4 2.2774(10)
Ga1 S5 2.3432(10)
Ga1 S2 2.3723(11)
Ga1 S1 2.3811(12)
Ga1 S6 2.5888(11)
N1 H1N 0.90(6)
N1 H2N 0.95(4)
N2 H3N 0.87(5)
N2 H4N 0.75(4)
N3 H5N 0.78(5)
N3 H6N 0.82(5)
N4 O2 1.221(4)
N4 O1 1.221(4)
N4 O3 1.250(4)
